data_7239368
loop_
_publ_author_name
'Antonov, Liudmil'
'Deneva, Vera'
'Kurteva, Vanya'
'Nedeltcheva, Daniela'
'Crochet, Aurelien'
'Fromm, Katharina M.'

_publ_section_title
;
 Controlled tautomerism -- switching caused by an
 &#x201C;underground&#x201D; anionic effect
;
_journal_issue 47
_journal_name_full 'RSC Advances'
_journal_page_first 25410
_journal_paper_doi 10.1039/c3ra45326j
_journal_volume 3
_journal_year 2013
_chemical_formula_moiety 'C22 H23 N4 O3, Cl, 2(H2 O)'
_chemical_formula_sum 'C22 H27 Cl N4 O5'
_chemical_formula_weight 462.93
_chemical_name_systematic
;
'diaqua 1-((4-(2-(4-nitrophenyl)hydrazono)-1-oxo-1,4-dihydronaphthalen-2-yl)
methyl)piperidin-1-ium chloride'
;
_space_group_IT_number 2
_space_group_name_Hall '-P 1'
_space_group_name_H-M_alt 'P -1'
_symmetry_cell_setting triclinic
_symmetry_Int_Tables_number 2
_symmetry_space_group_name_Hall '-P 1'
_symmetry_space_group_name_H-M 'P -1'
_atom_sites_solution_hydrogens geom
_atom_sites_solution_primary direct
_atom_sites_solution_secondary difmap
_audit_creation_method SHELXL-97
_cell_angle_alpha 76.183(7)
_cell_angle_beta 85.273(7)
_cell_angle_gamma 86.982(7)
_cell_formula_units_Z 2
_cell_length_a 6.9584(6)
_cell_length_b 12.8269(11)
_cell_length_c 13.1334(11)
_cell_measurement_reflns_used 9444
_cell_measurement_temperature 200(2)
_cell_measurement_theta_max 25.96
_cell_measurement_theta_min 1.60
_cell_volume 1133.77(17)
_computing_cell_refinement X-Area
_computing_data_collection 'X-Area (Stoe & Cie, 2009)'
_computing_data_reduction 'X-RED32(Stoe & Cie, 2009)'
_computing_structure_refinement 'SHELXL-97 (Sheldrick, 2008)'
_computing_structure_solution 'SHELXS-97 (Sheldrick, 2008)'
_diffrn_ambient_temperature 200(2)
_diffrn_detector_area_resol_mean 6.67
_diffrn_measured_fraction_theta_full 1.000
_diffrn_measured_fraction_theta_max 1.000
_diffrn_measurement_device_type 'STOE IPDS 2T'
_diffrn_measurement_method 'rotation method'
_diffrn_radiation_monochromator graphite
_diffrn_radiation_probe x-ray
_diffrn_radiation_type MoK\a
_diffrn_radiation_wavelength 0.71073
_diffrn_reflns_av_R_equivalents 0.0474
_diffrn_reflns_av_sigmaI/netI 0.0389
_diffrn_reflns_limit_h_max 8
_diffrn_reflns_limit_h_min -8
_diffrn_reflns_limit_k_max 15
_diffrn_reflns_limit_k_min -15
_diffrn_reflns_limit_l_max 15
_diffrn_reflns_limit_l_min -15
_diffrn_reflns_number 14564
_diffrn_reflns_theta_full 25.00
_diffrn_reflns_theta_max 25.00
_diffrn_reflns_theta_min 1.60
_diffrn_source 'fine-focus sealed tube'
_exptl_absorpt_coefficient_mu 0.210
_exptl_absorpt_correction_type none
_exptl_crystal_colour red
_exptl_crystal_density_diffrn 1.356
_exptl_crystal_density_method 'not measured'
_exptl_crystal_description needle
_exptl_crystal_F_000 488
_exptl_crystal_recrystallization_method methanol
_exptl_crystal_size_max 0.68
_exptl_crystal_size_mid 0.43
_exptl_crystal_size_min 0.08
_refine_diff_density_max 0.195
_refine_diff_density_min -0.182
_refine_diff_density_rms 0.036
_refine_ls_extinction_method none
_refine_ls_goodness_of_fit_ref 0.964
_refine_ls_hydrogen_treatment mixed
_refine_ls_matrix_type full
_refine_ls_number_parameters 307
_refine_ls_number_reflns 3989
_refine_ls_number_restraints 0
_refine_ls_restrained_S_all 0.964
_refine_ls_R_factor_all 0.0618
_refine_ls_R_factor_gt 0.0362
_refine_ls_shift/su_max 0.000
_refine_ls_shift/su_mean 0.000
_refine_ls_structure_factor_coef Fsqd
_refine_ls_weighting_details 'calc w=1/[\s^2^(Fo^2^)+(0.0524P)^2^+0.0000P] where P=(Fo^2^+2Fc^2^)/3'
_refine_ls_weighting_scheme calc
_refine_ls_wR_factor_gt 0.0859
_refine_ls_wR_factor_ref 0.0927
_reflns_number_gt 2738
_reflns_number_total 3989
_reflns_threshold_expression >2\s(I)
_cod_data_source_file c3ra45326j.txt
_cod_data_source_block no2piphcl
_cod_database_code 7239368

loop_
_symmetry_equiv_pos_as_xyz
'x, y, z'
'-x, -y, -z'

loop_
_atom_site_label
_atom_site_type_symbol
_atom_site_fract_x
_atom_site_fract_y
_atom_site_fract_z
_atom_site_U_iso_or_equiv
_atom_site_adp_type
_atom_site_occupancy
_atom_site_symmetry_multiplicity
_atom_site_calc_flag
_atom_site_refinement_flags
C1 C 0.2523(3) 0.99246(14) -0.06197(13) 0.0358(4) Uani 1 1 d .
C2 C 0.2568(3) 0.96899(15) -0.16009(14) 0.0460(5) Uani 1 1 d .
H2 H 0.2369 0.8978 -0.1654 0.055 Uiso 1 1 calc R
C3 C 0.2900(3) 1.04877(16) -0.24924(15) 0.0482(5) Uani 1 1 d .
H3 H 0.2918 1.0332 -0.3165 0.058 Uiso 1 1 calc R
C4 C 0.3206(3) 1.15124(15) -0.24114(14) 0.0400(4) Uani 1 1 d .
C5 C 0.3199(3) 1.17583(15) -0.14435(15) 0.0428(5) Uani 1 1 d .
H5A H 0.3435 1.2468 -0.1397 0.051 Uiso 1 1 calc R
C6 C 0.2844(3) 1.09639(14) -0.05467(14) 0.0399(4) Uani 1 1 d .
H6 H 0.2820 1.1126 0.0123 0.048 Uiso 1 1 calc R
C7 C 0.1776(2) 0.85485(14) 0.20634(13) 0.0346(4) Uani 1 1 d .
C8 C 0.1909(3) 0.88627(14) 0.30550(14) 0.0374(4) Uani 1 1 d .
C9 C 0.2338(3) 0.99114(16) 0.30779(17) 0.0516(5) Uani 1 1 d .
H9 H 0.2509 1.0444 0.2440 0.062 Uiso 1 1 calc R
C10 C 0.2511(4) 1.01687(19) 0.40193(19) 0.0702(7) Uani 1 1 d .
H10 H 0.2814 1.0879 0.4030 0.084 Uiso 1 1 calc R
C11 C 0.2247(4) 0.9404(2) 0.49550(19) 0.0745(8) Uani 1 1 d .
H11 H 0.2384 0.9592 0.5602 0.089 Uiso 1 1 calc R
C12 C 0.1796(3) 0.83862(18) 0.49575(16) 0.0546(6) Uani 1 1 d .
H12 H 0.1598 0.7869 0.5605 0.066 Uiso 1 1 calc R
C13 C 0.1623(3) 0.81004(15) 0.40086(14) 0.0381(4) Uani 1 1 d .
C14 C 0.1140(3) 0.69923(15) 0.40320(13) 0.0377(4) Uani 1 1 d .
C15 C 0.1004(3) 0.67145(14) 0.30183(13) 0.0344(4) Uani 1 1 d .
C16 C 0.1284(2) 0.74615(13) 0.21103(13) 0.0335(4) Uani 1 1 d .
H16 H 0.1150 0.7261 0.1469 0.040 Uiso 1 1 calc R
C17 C 0.0480(3) 0.55889(14) 0.30222(14) 0.0379(4) Uani 1 1 d .
H17A H -0.0165 0.5253 0.3715 0.046 Uiso 1 1 calc R
H17B H -0.0442 0.5618 0.2480 0.046 Uiso 1 1 calc R
C18 C 0.1635(3) 0.38775(15) 0.25918(16) 0.0477(5) Uani 1 1 d .
H18A H 0.0740 0.4035 0.2022 0.057 Uiso 1 1 calc R
H18B H 0.0955 0.3439 0.3230 0.057 Uiso 1 1 calc R
C19 C 0.3400(4) 0.32587(17) 0.22722(16) 0.0561(6) Uani 1 1 d .
H19A H 0.4007 0.3675 0.1600 0.067 Uiso 1 1 calc R
H19B H 0.3003 0.2568 0.2157 0.067 Uiso 1 1 calc R
C20 C 0.4865(4) 0.30377(16) 0.30949(17) 0.0551(6) Uani 1 1 d .
H20A H 0.6052 0.2703 0.2825 0.066 Uiso 1 1 calc R
H20B H 0.4337 0.2529 0.3735 0.066 Uiso 1 1 calc R
C21 C 0.5353(3) 0.40727(16) 0.33697(16) 0.0489(5) Uani 1 1 d .
H21A H 0.6208 0.3904 0.3958 0.059 Uiso 1 1 calc R
H21B H 0.6060 0.4536 0.2756 0.059 Uiso 1 1 calc R
C22 C 0.3559(3) 0.46729(15) 0.36795(14) 0.0395(4) Uani 1 1 d .
H22A H 0.2899 0.4235 0.4324 0.047 Uiso 1 1 calc R
H22B H 0.3920 0.5353 0.3833 0.047 Uiso 1 1 calc R
Cl1 Cl 0.88884(9) 0.30368(4) 0.05958(4) 0.05316(17) Uani 1 1 d .
N1 N 0.2131(2) 0.90982(12) 0.02619(11) 0.0387(4) Uani 1 1 d .
N2 N 0.2150(2) 0.92983(11) 0.12070(11) 0.0361(3) Uani 1 1 d .
N3 N 0.3496(2) 1.23499(14) -0.33699(14) 0.0500(4) Uani 1 1 d .
N4 N 0.2222(2) 0.49112(11) 0.28087(11) 0.0361(3) Uani 1 1 d .
O1 O 0.0869(2) 0.63199(11) 0.48672(9) 0.0508(4) Uani 1 1 d .
O2 O 0.3402(3) 1.21179(14) -0.42159(12) 0.0709(5) Uani 1 1 d .
O3 O 0.3792(3) 1.32602(13) -0.32871(13) 0.0700(5) Uani 1 1 d .
O4 O 0.4211(3) 0.60204(14) 0.10084(12) 0.0612(4) Uani 1 1 d .
O5 O 0.7975(2) 0.54686(14) 0.07834(13) 0.0601(4) Uani 1 1 d .
H1 H 0.179(4) 0.845(2) 0.017(2) 0.090 Uiso 1 1 d .
H4A H 0.293(4) 0.531(2) 0.219(2) 0.090 Uiso 1 1 d .
H4B H 0.355(4) 0.626(2) 0.046(2) 0.090 Uiso 1 1 d .
H4C H 0.544(5) 0.584(2) 0.084(2) 0.090 Uiso 1 1 d .
H5B H 0.814(4) 0.486(2) 0.068(2) 0.090 Uiso 1 1 d .
H5C H 0.886(4) 0.589(2) 0.035(2) 0.090 Uiso 1 1 d .

loop_
_atom_site_aniso_label
_atom_site_aniso_U_11
_atom_site_aniso_U_22
_atom_site_aniso_U_33
_atom_site_aniso_U_23
_atom_site_aniso_U_13
_atom_site_aniso_U_12
C1 0.0325(10) 0.0375(10) 0.0354(10) -0.0048(8) -0.0004(8) -0.0035(8)
C2 0.0599(13) 0.0396(10) 0.0388(10) -0.0099(8) 0.0020(9) -0.0102(9)
C3 0.0578(13) 0.0532(12) 0.0337(10) -0.0095(9) 0.0007(9) -0.0113(10)
C4 0.0331(10) 0.0451(11) 0.0371(10) 0.0000(8) -0.0008(8) -0.0061(8)
C5 0.0420(11) 0.0365(10) 0.0488(11) -0.0060(8) -0.0044(9) -0.0083(9)
C6 0.0449(11) 0.0386(10) 0.0365(10) -0.0083(8) -0.0037(8) -0.0060(9)
C7 0.0313(10) 0.0370(9) 0.0349(9) -0.0075(8) -0.0019(7) -0.0016(8)
C8 0.0331(10) 0.0416(10) 0.0385(10) -0.0114(8) -0.0002(8) -0.0039(8)
C9 0.0613(14) 0.0436(11) 0.0527(12) -0.0176(10) 0.0019(10) -0.0086(10)
C10 0.102(2) 0.0531(13) 0.0638(15) -0.0281(12) -0.0011(14) -0.0211(13)
C11 0.115(2) 0.0682(15) 0.0524(14) -0.0336(12) -0.0085(14) -0.0175(15)
C12 0.0716(16) 0.0593(13) 0.0367(11) -0.0169(9) -0.0067(10) -0.0053(11)
C13 0.0361(10) 0.0444(10) 0.0362(9) -0.0139(8) -0.0036(8) -0.0010(8)
C14 0.0349(10) 0.0442(10) 0.0321(9) -0.0053(8) -0.0022(8) -0.0031(8)
C15 0.0306(10) 0.0380(9) 0.0342(9) -0.0072(8) -0.0034(7) -0.0037(8)
C16 0.0325(10) 0.0378(9) 0.0303(9) -0.0079(7) -0.0022(7) -0.0023(8)
C17 0.0378(11) 0.0402(10) 0.0349(10) -0.0049(8) -0.0033(8) -0.0101(8)
C18 0.0614(14) 0.0408(10) 0.0459(11) -0.0153(9) -0.0134(10) -0.0097(10)
C19 0.0799(17) 0.0461(12) 0.0469(12) -0.0180(9) -0.0112(11) -0.0010(11)
C20 0.0707(15) 0.0441(11) 0.0496(12) -0.0097(9) -0.0094(11) 0.0059(10)
C21 0.0489(12) 0.0491(11) 0.0475(11) -0.0076(9) -0.0101(9) 0.0018(9)
C22 0.0458(11) 0.0393(10) 0.0342(9) -0.0067(8) -0.0098(8) -0.0069(9)
Cl1 0.0684(4) 0.0448(3) 0.0483(3) -0.0106(2) -0.0108(2) -0.0123(2)
N1 0.0464(10) 0.0358(8) 0.0326(8) -0.0055(7) 0.0013(7) -0.0086(7)
N2 0.0342(8) 0.0374(8) 0.0355(8) -0.0065(7) 0.0000(6) -0.0034(7)
N3 0.0383(10) 0.0558(11) 0.0472(10) 0.0052(8) -0.0010(8) -0.0077(8)
N4 0.0427(9) 0.0345(8) 0.0309(7) -0.0052(6) -0.0037(7) -0.0088(7)
O1 0.0671(10) 0.0519(8) 0.0304(7) -0.0024(6) -0.0021(6) -0.0108(7)
O2 0.0840(12) 0.0831(11) 0.0372(8) 0.0028(8) -0.0008(8) -0.0109(9)
O3 0.0782(12) 0.0504(9) 0.0708(11) 0.0099(8) -0.0021(9) -0.0235(8)
O4 0.0523(10) 0.0784(11) 0.0421(8) 0.0034(7) 0.0035(7) 0.0044(8)
O5 0.0568(10) 0.0579(9) 0.0673(10) -0.0211(8) 0.0077(8) -0.0053(8)

loop_
_atom_type_symbol
_atom_type_description
_atom_type_scat_dispersion_real
_atom_type_scat_dispersion_imag
_atom_type_scat_source
C C 0.0033 0.0016 'International Tables Vol C Tables 4.2.6.8 and 6.1.1.4'
H H 0.0000 0.0000 'International Tables Vol C Tables 4.2.6.8 and 6.1.1.4'
Cl Cl 0.1484 0.1585 'International Tables Vol C Tables 4.2.6.8 and 6.1.1.4'
N N 0.0061 0.0033 'International Tables Vol C Tables 4.2.6.8 and 6.1.1.4'
O O 0.0106 0.0060 'International Tables Vol C Tables 4.2.6.8 and 6.1.1.4'

loop_
_geom_angle_atom_site_label_1
_geom_angle_atom_site_label_2
_geom_angle_atom_site_label_3
_geom_angle
C2 C1 N1 117.93(16)
C2 C1 C6 119.81(16)
N1 C1 C6 122.27(16)
C3 C2 C1 119.84(17)
C3 C2 H2 120.1
C1 C2 H2 120.1
C2 C3 C4 119.87(18)
C2 C3 H3 120.1
C4 C3 H3 120.1
C3 C4 C5 121.18(17)
C3 C4 N3 118.72(17)
C5 C4 N3 120.09(17)
C6 C5 C4 119.21(17)
C6 C5 H5A 120.4
C4 C5 H5A 120.4
C5 C6 C1 120.09(17)
C5 C6 H6 120.0
C1 C6 H6 120.0
N2 C7 C16 126.19(16)
N2 C7 C8 115.71(15)
C16 C7 C8 118.09(15)
C13 C8 C9 118.68(17)
C13 C8 C7 119.67(16)
C9 C8 C7 121.64(16)
C10 C9 C8 120.1(2)
C10 C9 H9 120.0
C8 C9 H9 120.0
C9 C10 C11 120.6(2)
C9 C10 H10 119.7
C11 C10 H10 119.7
C12 C11 C10 120.6(2)
C12 C11 H11 119.7
C10 C11 H11 119.7
C11 C12 C13 120.0(2)
C11 C12 H12 120.0
C13 C12 H12 120.0
C12 C13 C8 120.06(18)
C12 C13 C14 118.93(17)
C8 C13 C14 121.00(16)
O1 C14 C15 121.12(16)
O1 C14 C13 121.41(16)
C15 C14 C13 117.47(15)
C16 C15 C14 120.49(16)
C16 C15 C17 121.02(16)
C14 C15 C17 118.46(15)
C15 C16 C7 123.22(16)
C15 C16 H16 118.4
C7 C16 H16 118.4
N4 C17 C15 111.85(14)
N4 C17 H17A 109.2
C15 C17 H17A 109.2
N4 C17 H17B 109.2
C15 C17 H17B 109.2
H17A C17 H17B 107.9
N4 C18 C19 109.89(17)
N4 C18 H18A 109.7
C19 C18 H18A 109.7
N4 C18 H18B 109.7
C19 C18 H18B 109.7
H18A C18 H18B 108.2
C18 C19 C20 112.07(17)
C18 C19 H19A 109.2
C20 C19 H19A 109.2
C18 C19 H19B 109.2
C20 C19 H19B 109.2
H19A C19 H19B 107.9
C19 C20 C21 110.49(17)
C19 C20 H20A 109.6
C21 C20 H20A 109.6
C19 C20 H20B 109.6
C21 C20 H20B 109.6
H20A C20 H20B 108.1
C22 C21 C20 111.53(18)
C22 C21 H21A 109.3
C20 C21 H21A 109.3
C22 C21 H21B 109.3
C20 C21 H21B 109.3
H21A C21 H21B 108.0
N4 C22 C21 110.15(14)
N4 C22 H22A 109.6
C21 C22 H22A 109.6
N4 C22 H22B 109.6
C21 C22 H22B 109.6
H22A C22 H22B 108.1
N2 N1 C1 118.75(15)
N2 N1 H1 122.7(17)
C1 N1 H1 118.5(17)
C7 N2 N1 121.13(14)
O2 N3 O3 123.33(17)
O2 N3 C4 118.57(18)
O3 N3 C4 118.08(18)
C22 N4 C17 113.21(13)
C22 N4 C18 109.72(14)
C17 N4 C18 110.78(15)
C22 N4 H4A 107.1(16)
C17 N4 H4A 107.5(16)
C18 N4 H4A 108.3(16)
H4B O4 H4C 113(3)
H5B O5 H5C 107(3)

loop_
_geom_bond_atom_site_label_1
_geom_bond_atom_site_label_2
_geom_bond_distance
C1 C2 1.389(2)
C1 N1 1.390(2)
C1 C6 1.390(2)
C2 C3 1.371(3)
C2 H2 0.9500
C3 C4 1.373(3)
C3 H3 0.9500
C4 C5 1.380(3)
C4 N3 1.454(2)
C5 C6 1.375(3)
C5 H5A 0.9500
C6 H6 0.9500
C7 N2 1.311(2)
C7 C16 1.439(2)
C7 C8 1.464(2)
C8 C13 1.399(3)
C8 C9 1.401(3)
C9 C10 1.369(3)
C9 H9 0.9500
C10 C11 1.383(3)
C10 H10 0.9500
C11 C12 1.358(3)
C11 H11 0.9500
C12 C13 1.396(3)
C12 H12 0.9500
C13 C14 1.470(3)
C14 O1 1.230(2)
C14 C15 1.469(2)
C15 C16 1.347(2)
C15 C17 1.506(2)
C16 H16 0.9500
C17 N4 1.501(2)
C17 H17A 0.9900
C17 H17B 0.9900
C18 N4 1.504(2)
C18 C19 1.512(3)
C18 H18A 0.9900
C18 H18B 0.9900
C19 C20 1.514(3)
C19 H19A 0.9900
C19 H19B 0.9900
C20 C21 1.518(3)
C20 H20A 0.9900
C20 H20B 0.9900
C21 C22 1.510(3)
C21 H21A 0.9900
C21 H21B 0.9900
C22 N4 1.499(2)
C22 H22A 0.9900
C22 H22B 0.9900
N1 N2 1.327(2)
N1 H1 0.91(3)
N3 O2 1.225(2)
N3 O3 1.228(2)
N4 H4A 0.97(3)
O4 H4B 0.87(3)
O4 H4C 0.90(3)
O5 H5B 0.83(3)
O5 H5C 0.91(3)

loop_
_geom_hbond_atom_site_label_D
_geom_hbond_atom_site_label_H
_geom_hbond_atom_site_label_A
_geom_hbond_distance_DH
_geom_hbond_distance_HA
_geom_hbond_distance_DA
_geom_hbond_angle_DHA
_geom_hbond_site_symmetry_A
N1 H1 Cl1 0.91(3) 2.44(3) 3.3288(16) 164(2) 2_665
N4 H4A O4 0.97(3) 1.79(3) 2.756(2) 178(2) .
O4 H4B Cl1 0.87(3) 2.29(3) 3.1322(19) 163(3) 2_665
O5 H5B Cl1 0.83(3) 2.40(3) 3.2136(18) 171(3) .
O5 H5C Cl1 0.91(3) 2.23(3) 3.1384(18) 175(2) 2_765

loop_
_geom_torsion_atom_site_label_1
_geom_torsion_atom_site_label_2
_geom_torsion_atom_site_label_3
_geom_torsion_atom_site_label_4
_geom_torsion
N1 C1 C2 C3 178.33(18)
C6 C1 C2 C3 -1.0(3)
C1 C2 C3 C4 0.7(3)
C2 C3 C4 C5 0.4(3)
C2 C3 C4 N3 -178.14(19)
C3 C4 C5 C6 -1.1(3)
N3 C4 C5 C6 177.39(17)
C4 C5 C6 C1 0.8(3)
C2 C1 C6 C5 0.3(3)
N1 C1 C6 C5 -179.03(18)
N2 C7 C8 C13 -177.00(17)
C16 C7 C8 C13 2.1(3)
N2 C7 C8 C9 2.3(3)
C16 C7 C8 C9 -178.57(18)
C13 C8 C9 C10 1.4(3)
C7 C8 C9 C10 -178.0(2)
C8 C9 C10 C11 -0.6(4)
C9 C10 C11 C12 -0.6(5)
C10 C11 C12 C13 1.0(4)
C11 C12 C13 C8 -0.2(3)
C11 C12 C13 C14 179.8(2)
C9 C8 C13 C12 -1.0(3)
C7 C8 C13 C12 178.36(18)
C9 C8 C13 C14 179.08(18)
C7 C8 C13 C14 -1.6(3)
C12 C13 C14 O1 0.7(3)
C8 C13 C14 O1 -179.33(18)
C12 C13 C14 C15 -178.92(18)
C8 C13 C14 C15 1.0(3)
O1 C14 C15 C16 179.29(18)
C13 C14 C15 C16 -1.1(3)
O1 C14 C15 C17 1.3(3)
C13 C14 C15 C17 -179.04(16)
C14 C15 C16 C7 1.7(3)
C17 C15 C16 C7 179.66(16)
N2 C7 C16 C15 176.76(18)
C8 C7 C16 C15 -2.2(3)
C16 C15 C17 N4 81.5(2)
C14 C15 C17 N4 -100.50(18)
N4 C18 C19 C20 56.8(2)
C18 C19 C20 C21 -53.1(2)
C19 C20 C21 C22 53.3(2)
C20 C21 C22 N4 -57.6(2)
C2 C1 N1 N2 177.61(17)
C6 C1 N1 N2 -3.1(3)
C16 C7 N2 N1 -1.0(3)
C8 C7 N2 N1 177.99(16)
C1 N1 N2 C7 179.48(16)
C3 C4 N3 O2 2.1(3)
C5 C4 N3 O2 -176.46(19)
C3 C4 N3 O3 -179.14(19)
C5 C4 N3 O3 2.3(3)
C21 C22 N4 C17 -175.10(15)
C21 C22 N4 C18 60.58(19)
C15 C17 N4 C22 68.15(18)
C15 C17 N4 C18 -168.11(14)
C19 C18 N4 C22 -59.9(2)
C19 C18 N4 C17 174.34(15)
